data_7043489
loop_
_publ_author_name
'Sun, Wei'
'Huang, Ya-Xi'
'Pan, Yuanming'
'Mi, Jin-Xiao'

_publ_section_title
;
 Strong spin frustration and negative magnetization in LnCu3(OH)6Cl3 (Ln =
 Nd and Sm) with triangular lattices: The effects of lanthanides
;
_journal_name_full 'Dalton Trans.'
_journal_paper_doi 10.1039/C7DT01798G
_journal_year 2017
_chemical_formula_sum 'Cl3 Cu3 Gd H6 O6'
_chemical_formula_weight 556.27
_chemical_name_systematic
;
 ?
;
_space_group_crystal_system trigonal
_space_group_IT_number 164
_space_group_name_Hall '-P 3 2"'
_space_group_name_H-M_alt 'P -3 m 1'
_symmetry_space_group_name_Hall '-P 3 2"'
_symmetry_space_group_name_H-M 'P -3 m 1'
_atom_sites_solution_hydrogens difmap
_atom_sites_solution_primary direct
_audit_creation_method SHELXL-2013
_cell_angle_alpha 90
_cell_angle_beta 90
_cell_angle_gamma 120
_cell_formula_units_Z 1
_cell_length_a 6.7982(4)
_cell_length_b 6.7982(4)
_cell_length_c 5.6062(3)
_cell_measurement_reflns_used 3098
_cell_measurement_temperature 173(2)
_cell_measurement_theta_max 28.768
_cell_measurement_theta_min 3.460
_cell_volume 224.38(2)
_computing_cell_refinement 'SAINT (Bruker, 2001)'
_computing_data_collection 'SMART (Bruker, 2001)'
_computing_data_reduction 'SAINT (Bruker, 2001)'
_computing_molecular_graphics 'DIAMOND (Brandenburg, 2011) and ATOMS (Dowty, 2004)'
_computing_publication_material 'SHELXL-2013 (Sheldrick, 2015)'
_computing_structure_refinement 'SHELXL-2013 (Sheldrick, 2015)'
_computing_structure_solution 'SHELXS-2013 (Sheldrick, 2015)'
_diffrn_ambient_temperature 173(2)
_diffrn_measured_fraction_theta_full 0.989
_diffrn_measured_fraction_theta_max 1.000
_diffrn_measurement_device_type 'Bruker Diffraction CCD area-detector'
_diffrn_measurement_method '1265 images,\f=0, 90, 180 degree, and \D\w=0.3 degree, \c= 54.74 degree'
_diffrn_radiation_monochromator graphite
_diffrn_radiation_source 'fine-focus sealed tube'
_diffrn_radiation_type MoK\a
_diffrn_radiation_wavelength 0.71073
_diffrn_reflns_av_R_equivalents 0.0217
_diffrn_reflns_av_unetI/netI 0.0089
_diffrn_reflns_Laue_measured_fraction_full 0.989
_diffrn_reflns_Laue_measured_fraction_max 1.000
_diffrn_reflns_limit_h_max 9
_diffrn_reflns_limit_h_min -9
_diffrn_reflns_limit_k_max 9
_diffrn_reflns_limit_k_min -8
_diffrn_reflns_limit_l_max 7
_diffrn_reflns_limit_l_min -6
_diffrn_reflns_number 3098
_diffrn_reflns_point_group_measured_fraction_full 0.989
_diffrn_reflns_point_group_measured_fraction_max 1.000
_diffrn_reflns_theta_full 25.242
_diffrn_reflns_theta_max 28.768
_diffrn_reflns_theta_min 3.460
_diffrn_standards_number 0
_exptl_absorpt_coefficient_mu 15.185
_exptl_absorpt_correction_T_max 0.763
_exptl_absorpt_correction_T_min 0.536
_exptl_absorpt_correction_type multi-scan
_exptl_absorpt_process_details 'SMART (Bruker, 2001)'
_exptl_crystal_colour blue
_exptl_crystal_density_diffrn 4.117
_exptl_crystal_description prism
_exptl_crystal_F_000 256
_exptl_crystal_size_max 0.130
_exptl_crystal_size_mid 0.120
_exptl_crystal_size_min 0.120
_refine_diff_density_max 0.872
_refine_diff_density_min -0.370
_refine_diff_density_rms 0.083
_refine_ls_extinction_coef 0.0153(11)
_refine_ls_extinction_expression Fc^*^=kFc[1+0.001xFc^2^\l^3^/sin(2\q)]^-1/4^
_refine_ls_extinction_method SHELXL
_refine_ls_goodness_of_fit_ref 1.049
_refine_ls_hydrogen_treatment refall
_refine_ls_matrix_type full
_refine_ls_number_parameters 22
_refine_ls_number_reflns 244
_refine_ls_number_restraints 1
_refine_ls_restrained_S_all 1.050
_refine_ls_R_factor_all 0.0091
_refine_ls_R_factor_gt 0.0091
_refine_ls_shift/su_max 0.000
_refine_ls_shift/su_mean 0.000
_refine_ls_structure_factor_coef Fsqd
_refine_ls_weighting_details
;
 w=1/[\s^2^(Fo^2^)+(0.0128P)^2^+0.3683P]
 where P=(Fo^2^+2Fc^2^)/3
;
_refine_ls_weighting_scheme calc
_refine_ls_wR_factor_gt 0.0255
_refine_ls_wR_factor_ref 0.0255
_reflns_Friedel_coverage 0.000
_reflns_number_gt 244
_reflns_number_total 244
_reflns_threshold_expression 'I > 2\s(I)'
_cod_data_source_file c7dt01798g2.cif
_cod_data_source_block gdcu3
_cod_original_cell_volume 224.38(3)
_cod_database_code 7043489
_shelx_space_group_comment
;
The symmetry employed for this shelxl refinement is uniquely defined
by the following loop, which should always be used as a source of
symmetry information in preference to the above space-group names.
They are only intended as comments.
;
_shelx_estimated_absorpt_t_min 0.243
_shelx_estimated_absorpt_t_max 0.263
_shelxl_version_number 2013-2

loop_
_space_group_symop_operation_xyz
'x, y, z'
'-y, x-y, z'
'-x+y, -x, z'
'y, x, -z'
'x-y, -y, -z'
'-x, -x+y, -z'
'-x, -y, -z'
'y, -x+y, -z'
'x-y, x, -z'
'-y, -x, z'
'-x+y, y, z'
'x, x-y, z'

loop_
_atom_site_label
_atom_site_type_symbol
_atom_site_fract_x
_atom_site_fract_y
_atom_site_fract_z
_atom_site_U_iso_or_equiv
_atom_site_adp_type
_atom_site_occupancy
_atom_site_site_symmetry_order
_atom_site_calc_flag
_atom_site_refinement_flags_posn
_atom_site_refinement_flags_adp
_atom_site_refinement_flags_occupancy
Gd1 Gd 0.0000 0.0000 0.5000 0.00520(11) Uani 1 12 d S T P
Cu1 Cu 0.5000 0.5000 0.5000 0.00491(12) Uani 1 4 d S T P
Cl1 Cl 0.3333 0.6667 0.86398(16) 0.0116(2) Uani 1 6 d S T P
Cl2 Cl 0.0000 0.0000 0.0000 0.0096(3) Uani 1 12 d S T P
O1 O 0.19269(14) 0.3854(3) 0.3672(3) 0.0051(3) Uani 1 2 d DS T P
H1 H 0.199(3) 0.398(6) 0.226(3) 0.021(9) Uiso 1 2 d DS . P

loop_
_atom_site_aniso_label
_atom_site_aniso_U_11
_atom_site_aniso_U_22
_atom_site_aniso_U_33
_atom_site_aniso_U_23
_atom_site_aniso_U_13
_atom_site_aniso_U_12
Gd1 0.00290(12) 0.00290(12) 0.00982(16) 0.000 0.000 0.00145(6)
Cu1 0.00271(15) 0.00271(15) 0.0081(2) 0.00097(6) -0.00097(6) 0.00043(13)
Cl1 0.0142(3) 0.0142(3) 0.0064(4) 0.000 0.000 0.00711(15)
Cl2 0.0116(4) 0.0116(4) 0.0056(5) 0.000 0.000 0.00581(19)
O1 0.0049(5) 0.0058(7) 0.0049(7) 0.0003(6) 0.0002(3) 0.0029(4)

loop_
_atom_type_symbol
_atom_type_description
_atom_type_scat_dispersion_real
_atom_type_scat_dispersion_imag
_atom_type_scat_source
O O 0.0106 0.0060 'International Tables Vol C Tables 4.2.6.8 and 6.1.1.4'
H H 0.0000 0.0000 'International Tables Vol C Tables 4.2.6.8 and 6.1.1.4'
Cl Cl 0.1484 0.1585 'International Tables Vol C Tables 4.2.6.8 and 6.1.1.4'
Cu Cu 0.3201 1.2651 'International Tables Vol C Tables 4.2.6.8 and 6.1.1.4'
Gd Gd -0.1653 3.9035 'International Tables Vol C Tables 4.2.6.8 and 6.1.1.4'

loop_
_geom_angle_atom_site_label_1
_geom_angle_atom_site_label_2
_geom_angle_atom_site_label_3
_geom_angle
_geom_angle_site_symmetry_1
_geom_angle_site_symmetry_3
O1 Gd1 O1 180.0 8_556 2
O1 Gd1 O1 110.74(4) 8_556 7_556
O1 Gd1 O1 69.26(4) 2 7_556
O1 Gd1 O1 69.26(4) 8_556 .
O1 Gd1 O1 110.74(4) 2 .
O1 Gd1 O1 180.0 7_556 .
O1 Gd1 O1 110.74(4) 8_556 9_556
O1 Gd1 O1 69.26(4) 2 9_556
O1 Gd1 O1 110.74(4) 7_556 9_556
O1 Gd1 O1 69.26(4) . 9_556
O1 Gd1 O1 69.26(4) 8_556 3
O1 Gd1 O1 110.74(4) 2 3
O1 Gd1 O1 69.26(4) 7_556 3
O1 Gd1 O1 110.74(4) . 3
O1 Gd1 O1 180.0 9_556 3
O1 Gd1 Cl2 108.17(4) 8_556 .
O1 Gd1 Cl2 71.83(4) 2 .
O1 Gd1 Cl2 108.17(4) 7_556 .
O1 Gd1 Cl2 71.83(4) . .
O1 Gd1 Cl2 108.17(4) 9_556 .
O1 Gd1 Cl2 71.83(4) 3 .
O1 Gd1 Cl2 71.83(4) 8_556 1_556
O1 Gd1 Cl2 108.17(4) 2 1_556
O1 Gd1 Cl2 71.83(4) 7_556 1_556
O1 Gd1 Cl2 108.17(4) . 1_556
O1 Gd1 Cl2 71.83(4) 9_556 1_556
O1 Gd1 Cl2 108.17(4) 3 1_556
Cl2 Gd1 Cl2 180.0 . 1_556
O1 Gd1 Cu1 34.629(18) 8_556 .
O1 Gd1 Cu1 145.371(18) 2 .
O1 Gd1 Cu1 145.371(18) 7_556 .
O1 Gd1 Cu1 34.629(18) . .
O1 Gd1 Cu1 90.0 9_556 .
O1 Gd1 Cu1 90.0 3 .
Cl2 Gd1 Cu1 90.0 . .
Cl2 Gd1 Cu1 90.0 1_556 .
O1 Gd1 Cu1 145.371(18) 8_556 1_445
O1 Gd1 Cu1 34.629(18) 2 1_445
O1 Gd1 Cu1 34.629(18) 7_556 1_445
O1 Gd1 Cu1 145.371(18) . 1_445
O1 Gd1 Cu1 90.0 9_556 1_445
O1 Gd1 Cu1 90.0 3 1_445
Cl2 Gd1 Cu1 90.0 . 1_445
Cl2 Gd1 Cu1 90.0 1_556 1_445
Cu1 Gd1 Cu1 180.0 . 1_445
O1 Gd1 Cu1 145.370(18) 8_556 2
O1 Gd1 Cu1 34.630(18) 2 2
O1 Gd1 Cu1 90.0 7_556 2
O1 Gd1 Cu1 90.0 . 2
O1 Gd1 Cu1 34.629(18) 9_556 2
O1 Gd1 Cu1 145.371(18) 3 2
Cl2 Gd1 Cu1 90.0 . 2
Cl2 Gd1 Cu1 90.0 1_556 2
Cu1 Gd1 Cu1 120.0 . 2
Cu1 Gd1 Cu1 60.0 1_445 2
O1 Gd1 Cu1 90.0 8_556 3
O1 Gd1 Cu1 90.0 2 3
O1 Gd1 Cu1 34.630(18) 7_556 3
O1 Gd1 Cu1 145.371(18) . 3
O1 Gd1 Cu1 145.371(18) 9_556 3
O1 Gd1 Cu1 34.629(18) 3 3
Cl2 Gd1 Cu1 90.0 . 3
Cl2 Gd1 Cu1 90.0 1_556 3
Cu1 Gd1 Cu1 120.0 . 3
Cu1 Gd1 Cu1 60.0 1_445 3
Cu1 Gd1 Cu1 120.0 2 3
O1 Cu1 O1 93.17(10) 7_666 8_556
O1 Cu1 O1 86.83(10) 7_666 2_665
O1 Cu1 O1 180.0 8_556 2_665
O1 Cu1 O1 180.0 7_666 .
O1 Cu1 O1 86.83(10) 8_556 .
O1 Cu1 O1 93.17(10) 2_665 .
O1 Cu1 Gd1 136.59(5) 7_666 .
O1 Cu1 Gd1 43.41(5) 8_556 .
O1 Cu1 Gd1 136.59(5) 2_665 .
O1 Cu1 Gd1 43.41(5) . .
O1 Cu1 Gd1 43.41(5) 7_666 1_665
O1 Cu1 Gd1 136.59(5) 8_556 1_665
O1 Cu1 Gd1 43.41(5) 2_665 1_665
O1 Cu1 Gd1 136.59(5) . 1_665
Gd1 Cu1 Gd1 180.0 . 1_665
Gd1 Cl2 Gd1 180.0 1_554 .
Cu1 O1 Cu1 118.81(8) . 3_565
Cu1 O1 Gd1 101.96(5) . .
Cu1 O1 Gd1 101.96(5) 3_565 .
Cu1 O1 H1 110.1(11) . .
Cu1 O1 H1 110.1(11) 3_565 .
Gd1 O1 H1 114(3) . .

loop_
_geom_bond_atom_site_label_1
_geom_bond_atom_site_label_2
_geom_bond_distance
_geom_bond_site_symmetry_2
Gd1 O1 2.3879(17) 8_556
Gd1 O1 2.3879(17) 2
Gd1 O1 2.3879(17) 7_556
Gd1 O1 2.3879(17) .
Gd1 O1 2.3879(17) 9_556
Gd1 O1 2.3879(17) 3
Gd1 Cl2 2.80310(15) .
Gd1 Cl2 2.80310(15) 1_556
Gd1 Cu1 3.3991(2) .
Gd1 Cu1 3.3991(2) 1_445
Gd1 Cu1 3.3991(2) 2
Gd1 Cu1 3.39910(19) 3
Cu1 O1 1.9744(8) 7_666
Cu1 O1 1.9744(8) 8_556
Cu1 O1 1.9744(8) 2_665
Cu1 O1 1.9744(8) .
Cu1 Gd1 3.3991(2) 1_665
Cl2 Gd1 2.80310(15) 1_554
O1 Cu1 1.9744(8) 3_565
O1 H1 0.796(18) .

loop_
_geom_hbond_atom_site_label_D
_geom_hbond_atom_site_label_H
_geom_hbond_atom_site_label_A
_geom_hbond_distance_DH
_geom_hbond_distance_HA
_geom_hbond_distance_DA
_geom_hbond_angle_DHA
_geom_hbond_site_symmetry_A
O1 H1 Cl1 0.796(18) 2.57(3) 3.2712(18) 147(4) 1_554
O1 H1 Cl2 0.796(18) 2.66(4) 3.0635(16) 113(3) .
